data_4325753
loop_
_publ_author_name
'Xu Zhang'
'Wen Luo'
'Ya-Ping Zhang'
'Jian-Bing Jiang'
'Qin-Yu Zhu'
'Jie Dai'

_publ_section_title
;
 Indium-Sulfur Supertetrahedral Polymers Integrated with [M(phen)3]2+
 Cations (M = Ni and Fe)
;
_journal_name_full 'Inorganic Chemistry'
_journal_page_first 6972
_journal_page_last 6978
_journal_paper_doi 10.1021/ic200157v
_journal_volume 50
_journal_year 2011
_chemical_formula_sum 'C172 H140 In20 N30 Ni4 O3 S38'
_chemical_formula_weight 6424.66
_chemical_name_systematic
; 
 ? 
;
_space_group_IT_number 15
_symmetry_cell_setting monoclinic
_symmetry_space_group_name_Hall '-C 2yc'
_symmetry_space_group_name_H-M 'C 1 2/c 1'
_atom_sites_solution_hydrogens geom
_atom_sites_solution_primary direct
_atom_sites_solution_secondary difmap
_audit_creation_method SHELXL-97
_cell_angle_alpha 90.00
_cell_angle_beta 108.3060(10)
_cell_angle_gamma 90.00
_cell_formula_units_Z 4
_cell_length_a 29.9641(16)
_cell_length_b 18.4435(8)
_cell_length_c 41.506(2)
_cell_measurement_reflns_used 44023
_cell_measurement_temperature 223(2)
_cell_measurement_theta_max 27.5
_cell_measurement_theta_min 3.0
_cell_volume 21777.2(18)
_computing_structure_refinement 'SHELXL-97 (Sheldrick, 1997)'
_computing_structure_solution 'SHELXS-97 (Sheldrick, 1990)'
_diffrn_ambient_temperature 223(2)
_diffrn_detector_area_resol_mean 14.63
_diffrn_measured_fraction_theta_full 0.989
_diffrn_measured_fraction_theta_max 0.989
_diffrn_measurement_device_type 'Rigaku Saturn'
_diffrn_measurement_method \w
_diffrn_radiation_monochromator graphite
_diffrn_radiation_source 'fine-focus sealed tube'
_diffrn_radiation_type MoK\a
_diffrn_radiation_wavelength 0.71075
_diffrn_reflns_av_R_equivalents 0.0639
_diffrn_reflns_av_sigmaI/netI 0.1005
_diffrn_reflns_limit_h_max 38
_diffrn_reflns_limit_h_min -29
_diffrn_reflns_limit_k_max 23
_diffrn_reflns_limit_k_min -23
_diffrn_reflns_limit_l_max 41
_diffrn_reflns_limit_l_min -53
_diffrn_reflns_number 61238
_diffrn_reflns_theta_full 27.49
_diffrn_reflns_theta_max 27.49
_diffrn_reflns_theta_min 3.00
_exptl_absorpt_coefficient_mu 2.829
_exptl_absorpt_correction_T_max 0.6603
_exptl_absorpt_correction_T_min 0.5047
_exptl_absorpt_correction_type multi-scan
_exptl_absorpt_process_details 'Jacobson, R. (1998) Private communication'
_exptl_crystal_colour pink
_exptl_crystal_density_diffrn 2.025
_exptl_crystal_description Block
_exptl_crystal_F_000 12848
_exptl_crystal_size_max 0.28
_exptl_crystal_size_mid 0.20
_exptl_crystal_size_min 0.16
_platon_squeeze_details
;
;
_refine_diff_density_max 0.856
_refine_diff_density_min -1.014
_refine_diff_density_rms 0.179
_refine_ls_extinction_method none
_refine_ls_goodness_of_fit_ref 1.046
_refine_ls_hydrogen_treatment constr
_refine_ls_matrix_type full
_refine_ls_number_parameters 1037
_refine_ls_number_reflns 24688
_refine_ls_number_restraints 0
_refine_ls_restrained_S_all 1.046
_refine_ls_R_factor_all 0.1057
_refine_ls_R_factor_gt 0.0684
_refine_ls_shift/su_max 0.001
_refine_ls_shift/su_mean 0.000
_refine_ls_structure_factor_coef Fsqd
_refine_ls_weighting_details 'calc w=1/[\s^2^(Fo^2^)+(0.0100P)^2^+325.0000P] where P=(Fo^2^+2Fc^2^)/3'
_refine_ls_weighting_scheme calc
_refine_ls_wR_factor_gt 0.1061
_refine_ls_wR_factor_ref 0.1235
_reflns_number_gt 17063
_reflns_number_total 24688
_reflns_threshold_expression >2sigma(I)
_cod_data_source_file ic200157v_si_002_4.cif
_cod_data_source_block Mp-InS-7
_cod_original_cell_volume 21777.2(19)
_cod_original_sg_symbol_Hall '-C 2yc '
_cod_original_sg_symbol_H-M 'C 2/c '
_cod_database_code 4325753

loop_
_symmetry_equiv_pos_as_xyz
'x, y, z'
'-x, y, -z+1/2'
'x+1/2, y+1/2, z'
'-x+1/2, y+1/2, -z+1/2'
'-x, -y, -z'
'x, -y, z-1/2'
'-x+1/2, -y+1/2, -z'
'x+1/2, -y+1/2, z-1/2'

loop_
_atom_site_label
_atom_site_type_symbol
_atom_site_fract_x
_atom_site_fract_y
_atom_site_fract_z
_atom_site_U_iso_or_equiv
_atom_site_adp_type
_atom_site_occupancy
_atom_site_symmetry_multiplicity
_atom_site_calc_flag
_atom_site_refinement_flags
In1 In 0.51641(2) 0.23066(4) 0.112746(17) 0.03931(16) Uani 1 1 d .
In2 In 0.64786(2) 0.26323(4) 0.155330(16) 0.03769(15) Uani 1 1 d .
In3 In 0.59933(2) 0.10716(3) 0.083815(16) 0.03478(15) Uani 1 1 d .
In4 In 0.57958(2) 0.08816(4) 0.177984(16) 0.03665(15) Uani 1 1 d .
In5 In 0.78610(2) 0.28633(4) 0.196974(16) 0.03925(16) Uani 1 1 d .
In6 In 0.73913(2) 0.13156(3) 0.129959(16) 0.03722(15) Uani 1 1 d .
In7 In 0.72240(2) 0.11922(4) 0.223185(16) 0.03805(16) Uani 1 1 d .
In8 In 0.68743(2) -0.02130(3) 0.066972(16) 0.03537(15) Uani 1 1 d .
In9 In 0.67472(2) -0.04259(3) 0.154472(16) 0.03490(15) Uani 1 1 d .
In10 In 0.65670(2) -0.04747(4) 0.244080(16) 0.03701(15) Uani 1 1 d .
Ni1 Ni 0.28386(4) 0.14409(6) 0.10404(3) 0.0396(3) Uani 1 1 d .
Ni2 Ni 0.54746(4) 0.30162(7) -0.05415(3) 0.0403(3) Uani 1 1 d .
S1 S 0.44236(9) 0.30238(14) 0.09145(7) 0.0516(7) Uani 1 1 d .
S2 S 0.57486(9) 0.32789(14) 0.13351(7) 0.0501(6) Uani 1 1 d .
S3 S 0.52413(8) 0.16787(13) 0.06310(6) 0.0424(6) Uani 1 1 d .
S4 S 0.50581(9) 0.15207(14) 0.15699(7) 0.0463(6) Uani 1 1 d .
S5 S 0.70946(9) 0.34846(13) 0.18183(6) 0.0426(6) Uani 1 1 d .
S6 S 0.66329(8) 0.19921(12) 0.10698(6) 0.0369(5) Uani 1 1 d .
S7 S 0.64380(8) 0.17996(13) 0.20157(6) 0.0392(5) Uani 1 1 d .
S8 S 0.61220(8) 0.03747(13) 0.03843(6) 0.0389(5) Uani 1 1 d .
S9 S 0.59847(8) 0.02291(12) 0.13096(6) 0.0358(5) Uani 1 1 d .
S10 S 0.57614(8) -0.00094(14) 0.21922(6) 0.0438(6) Uani 1 1 d .
S11 S 0.80169(9) 0.21772(14) 0.15110(6) 0.0451(6) Uani 1 1 d .
S12 S 0.78566(9) 0.20619(14) 0.24410(6) 0.0440(6) Uani 1 1 d .
S13 S 0.75314(8) 0.06553(13) 0.08424(6) 0.0402(5) Uani 1 1 d .
S14 S 0.73897(8) 0.04860(12) 0.17726(6) 0.0372(5) Uani 1 1 d .
S15 S 0.71638(9) 0.04492(14) 0.26940(6) 0.0458(6) Uani 1 1 d .
S16 S 0.71073(10) -0.09383(14) 0.02462(6) 0.0472(6) Uani 1 1 d .
S17 S 0.69068(10) -0.11078(12) 0.11051(6) 0.0459(6) Uani 1 1 d .
S18 S 0.67600(8) -0.12258(12) 0.20106(6) 0.0375(5) Uani 1 1 d .
S19 S 0.64957(9) -0.12675(13) 0.28961(6) 0.0431(6) Uani 1 1 d .
N1 N 0.2711(3) 0.0350(4) 0.0989(2) 0.046(2) Uani 1 1 d .
N2 N 0.3317(3) 0.1152(4) 0.07869(19) 0.0385(18) Uani 1 1 d .
N3 N 0.3375(3) 0.1270(4) 0.14987(19) 0.0430(19) Uani 1 1 d .
N4 N 0.3092(3) 0.2494(4) 0.11539(19) 0.0398(18) Uani 1 1 d .
N5 N 0.2285(3) 0.1685(4) 0.12308(19) 0.0416(19) Uani 1 1 d .
N6 N 0.2305(3) 0.1703(4) 0.05901(18) 0.0364(17) Uani 1 1 d .
N7 N 0.5186(2) 0.1991(4) -0.05237(18) 0.0387(18) Uani 1 1 d .
N8 N 0.5588(3) 0.2518(5) -0.0965(2) 0.050(2) Uani 1 1 d .
N9 N 0.6122(3) 0.2720(4) -0.02023(18) 0.0378(17) Uani 1 1 d .
N10 N 0.5876(3) 0.3943(4) -0.0562(2) 0.0421(19) Uani 1 1 d .
N11 N 0.5247(3) 0.3455(4) -0.0150(2) 0.047(2) Uani 1 1 d .
N12 N 0.4861(3) 0.3543(5) -0.0827(2) 0.053(2) Uani 1 1 d .
C1 C 0.2416(4) -0.0052(6) 0.1095(3) 0.060(3) Uani 1 1 d .
H1 H 0.2200 0.0181 0.1178 0.072 Uiso 1 1 calc R
C2 C 0.2418(4) -0.0814(7) 0.1087(3) 0.068(3) Uani 1 1 d .
H2 H 0.2211 -0.1077 0.1169 0.081 Uiso 1 1 calc R
C3 C 0.2722(4) -0.1161(6) 0.0960(3) 0.061(3) Uani 1 1 d .
H3 H 0.2726 -0.1666 0.0959 0.073 Uiso 1 1 calc R
C4 C 0.3029(3) -0.0782(5) 0.0832(2) 0.044(2) Uani 1 1 d .
C5 C 0.3006(3) -0.0021(5) 0.0853(2) 0.044(2) Uani 1 1 d .
C6 C 0.3622(3) 0.1558(6) 0.0694(2) 0.044(2) Uani 1 1 d .
H6 H 0.3627 0.2055 0.0731 0.053 Uiso 1 1 calc R
C7 C 0.3933(3) 0.1261(6) 0.0542(3) 0.051(3) Uani 1 1 d .
H7 H 0.4141 0.1562 0.0480 0.061 Uiso 1 1 calc R
C8 C 0.3938(3) 0.0539(5) 0.0485(3) 0.046(2) Uani 1 1 d .
H8 H 0.4142 0.0348 0.0377 0.056 Uiso 1 1 calc R
C9 C 0.3636(3) 0.0082(5) 0.0586(2) 0.046(2) Uani 1 1 d .
C10 C 0.3324(3) 0.0424(4) 0.0738(2) 0.037(2) Uani 1 1 d .
C11 C 0.3346(3) -0.1082(6) 0.0676(3) 0.058(3) Uani 1 1 d .
H11 H 0.3355 -0.1583 0.0654 0.069 Uiso 1 1 calc R
C12 C 0.3627(4) -0.0682(6) 0.0561(3) 0.055(3) Uani 1 1 d .
H12 H 0.3826 -0.0909 0.0460 0.066 Uiso 1 1 calc R
C13 C 0.3530(4) 0.0635(6) 0.1662(2) 0.048(2) Uani 1 1 d .
H13 H 0.3362 0.0213 0.1581 0.058 Uiso 1 1 calc R
C14 C 0.3927(4) 0.0592(6) 0.1942(3) 0.061(3) Uani 1 1 d .
H14 H 0.4027 0.0147 0.2045 0.074 Uiso 1 1 calc R
C15 C 0.4167(4) 0.1204(7) 0.2065(3) 0.064(3) Uani 1 1 d .
H15 H 0.4428 0.1179 0.2259 0.077 Uiso 1 1 calc R
C16 C 0.4033(4) 0.1873(6) 0.1906(3) 0.058(3) Uani 1 1 d .
C17 C 0.3629(3) 0.1867(5) 0.1619(2) 0.039(2) Uani 1 1 d .
C18 C 0.2938(3) 0.3108(6) 0.1002(3) 0.049(3) Uani 1 1 d .
H18 H 0.2681 0.3087 0.0805 0.059 Uiso 1 1 calc R
C19 C 0.3126(4) 0.3792(6) 0.1108(3) 0.056(3) Uani 1 1 d .
H19 H 0.2992 0.4209 0.0991 0.068 Uiso 1 1 calc R
C20 C 0.3513(4) 0.3827(6) 0.1389(3) 0.065(3) Uani 1 1 d .
H20 H 0.3653 0.4272 0.1464 0.078 Uiso 1 1 calc R
C21 C 0.3702(4) 0.3191(6) 0.1566(3) 0.055(3) Uani 1 1 d .
C22 C 0.3471(3) 0.2539(5) 0.1439(2) 0.042(2) Uani 1 1 d .
C23 C 0.4262(4) 0.2538(7) 0.2022(4) 0.083(4) Uani 1 1 d .
H23 H 0.4527 0.2548 0.2213 0.100 Uiso 1 1 calc R
C24 C 0.4101(4) 0.3141(8) 0.1860(3) 0.076(4) Uani 1 1 d .
H24 H 0.4260 0.3568 0.1944 0.091 Uiso 1 1 calc R
C25 C 0.2296(4) 0.1684(5) 0.1552(2) 0.048(3) Uani 1 1 d .
H25 H 0.2557 0.1495 0.1717 0.058 Uiso 1 1 calc R
C26 C 0.1920(4) 0.1964(6) 0.1647(3) 0.054(3) Uani 1 1 d .
H26 H 0.1936 0.1973 0.1875 0.065 Uiso 1 1 calc R
C27 C 0.1529(4) 0.2223(5) 0.1403(3) 0.053(3) Uani 1 1 d .
H27 H 0.1277 0.2405 0.1464 0.064 Uiso 1 1 calc R
C28 C 0.1508(3) 0.2213(5) 0.1060(2) 0.042(2) Uani 1 1 d .
C29 C 0.1897(3) 0.1938(5) 0.0984(2) 0.037(2) Uani 1 1 d .
C30 C 0.2321(4) 0.1673(5) 0.0270(2) 0.048(2) Uani 1 1 d .
H30 H 0.2596 0.1523 0.0231 0.058 Uiso 1 1 calc R
C31 C 0.1932(3) 0.1862(6) -0.0004(2) 0.050(3) Uani 1 1 d .
H31 H 0.1951 0.1829 -0.0223 0.059 Uiso 1 1 calc R
C32 C 0.1523(4) 0.2096(5) 0.0042(3) 0.048(3) Uani 1 1 d .
H32 H 0.1264 0.2218 -0.0142 0.058 Uiso 1 1 calc R
C33 C 0.1504(3) 0.2147(5) 0.0381(2) 0.042(2) Uani 1 1 d .
C34 C 0.1905(3) 0.1931(5) 0.0641(2) 0.035(2) Uani 1 1 d .
C35 C 0.1107(3) 0.2454(6) 0.0789(3) 0.054(3) Uani 1 1 d .
H35 H 0.0845 0.2635 0.0837 0.065 Uiso 1 1 calc R
C36 C 0.1105(4) 0.2419(6) 0.0462(3) 0.054(3) Uani 1 1 d .
H36 H 0.0841 0.2574 0.0289 0.065 Uiso 1 1 calc R
C37 C 0.5014(3) 0.1721(5) -0.0287(2) 0.042(2) Uani 1 1 d .
H37 H 0.4983 0.2029 -0.0118 0.050 Uiso 1 1 calc R
C38 C 0.4878(4) 0.0982(5) -0.0285(3) 0.051(3) Uani 1 1 d .
H38 H 0.4765 0.0807 -0.0115 0.061 Uiso 1 1 calc R
C39 C 0.4916(3) 0.0537(6) -0.0537(3) 0.056(3) Uani 1 1 d .
H39 H 0.4817 0.0058 -0.0545 0.067 Uiso 1 1 calc R
C40 C 0.5103(3) 0.0799(6) -0.0785(3) 0.050(3) Uani 1 1 d .
C41 C 0.5236(3) 0.1540(5) -0.0767(2) 0.038(2) Uani 1 1 d .
C42 C 0.5794(4) 0.2792(7) -0.1181(3) 0.063(3) Uani 1 1 d .
H42 H 0.5897 0.3270 -0.1157 0.076 Uiso 1 1 calc R
C43 C 0.5859(4) 0.2364(8) -0.1449(3) 0.074(4) Uani 1 1 d .
H43 H 0.5996 0.2568 -0.1600 0.088 Uiso 1 1 calc R
C44 C 0.5722(4) 0.1671(8) -0.1484(3) 0.072(4) Uani 1 1 d .
H44 H 0.5769 0.1391 -0.1657 0.086 Uiso 1 1 calc R
C45 C 0.5509(3) 0.1366(6) -0.1262(3) 0.055(3) Uani 1 1 d .
C46 C 0.5449(3) 0.1827(5) -0.1004(3) 0.043(2) Uani 1 1 d .
C47 C 0.5174(4) 0.0359(6) -0.1049(3) 0.055(3) Uani 1 1 d .
H47 H 0.5086 -0.0127 -0.1064 0.066 Uiso 1 1 calc R
C48 C 0.5363(4) 0.0633(6) -0.1273(3) 0.060(3) Uani 1 1 d .
H48 H 0.5401 0.0333 -0.1442 0.072 Uiso 1 1 calc R
C49 C 0.6246(3) 0.2109(5) -0.0026(2) 0.046(2) Uani 1 1 d .
H49 H 0.6018 0.1753 -0.0048 0.055 Uiso 1 1 calc R
C50 C 0.6700(4) 0.1973(5) 0.0192(2) 0.046(2) Uani 1 1 d .
H50 H 0.6770 0.1538 0.0310 0.055 Uiso 1 1 calc R
C51 C 0.7036(3) 0.2491(6) 0.0228(2) 0.056(3) Uani 1 1 d .
H51 H 0.7340 0.2412 0.0371 0.067 Uiso 1 1 calc R
C52 C 0.6922(3) 0.3146(6) 0.0047(2) 0.045(2) Uani 1 1 d .
C53 C 0.6457(3) 0.3235(5) -0.0166(2) 0.041(2) Uani 1 1 d .
C54 C 0.5751(4) 0.4537(6) -0.0744(3) 0.064(3) Uani 1 1 d .
H54 H 0.5445 0.4581 -0.0889 0.077 Uiso 1 1 calc R
C55 C 0.6070(5) 0.5106(7) -0.0722(4) 0.074(4) Uani 1 1 d .
H55 H 0.5973 0.5520 -0.0854 0.088 Uiso 1 1 calc R
C56 C 0.6514(4) 0.5060(6) -0.0514(3) 0.062(3) Uani 1 1 d .
H56 H 0.6720 0.5444 -0.0502 0.074 Uiso 1 1 calc R
C57 C 0.6672(4) 0.4443(6) -0.0314(3) 0.051(3) Uani 1 1 d .
C58 C 0.6332(3) 0.3897(5) -0.0354(2) 0.040(2) Uani 1 1 d .
C59 C 0.7253(4) 0.3717(6) 0.0070(3) 0.057(3) Uani 1 1 d .
H59 H 0.7563 0.3654 0.0205 0.069 Uiso 1 1 calc R
C60 C 0.7127(4) 0.4337(7) -0.0097(3) 0.062(3) Uani 1 1 d .
H60 H 0.7347 0.4707 -0.0069 0.075 Uiso 1 1 calc R
C61 C 0.5432(4) 0.3378(6) 0.0187(2) 0.055(3) Uani 1 1 d .
H61 H 0.5701 0.3098 0.0275 0.066 Uiso 1 1 calc R
C62 C 0.5224(5) 0.3715(6) 0.0411(3) 0.071(4) Uani 1 1 d .
H62 H 0.5357 0.3664 0.0645 0.086 Uiso 1 1 calc R
C63 C 0.4826(5) 0.4117(7) 0.0280(4) 0.088(5) Uani 1 1 d .
H63 H 0.4685 0.4329 0.0428 0.105 Uiso 1 1 calc R
C64 C 0.4621(5) 0.4219(6) -0.0071(4) 0.070(4) Uani 1 1 d .
C65 C 0.4849(4) 0.3867(5) -0.0276(3) 0.054(3) Uani 1 1 d .
C66 C 0.4680(4) 0.3591(6) -0.1156(3) 0.061(3) Uani 1 1 d .
H66 H 0.4805 0.3310 -0.1293 0.074 Uiso 1 1 calc R
C67 C 0.4291(5) 0.4066(8) -0.1312(4) 0.093(5) Uani 1 1 d .
H67 H 0.4187 0.4129 -0.1546 0.112 Uiso 1 1 calc R
C68 C 0.4080(5) 0.4419(8) -0.1118(5) 0.094(5) Uani 1 1 d .
H68 H 0.3812 0.4694 -0.1219 0.112 Uiso 1 1 calc R
C69 C 0.4258(4) 0.4374(6) -0.0774(4) 0.072(4) Uani 1 1 d .
C70 C 0.4649(4) 0.3928(6) -0.0636(3) 0.060(3) Uani 1 1 d .
C71 C 0.4206(5) 0.4667(7) -0.0217(5) 0.094(5) Uani 1 1 d .
H71 H 0.4062 0.4915 -0.0081 0.113 Uiso 1 1 calc R
C72 C 0.4044(5) 0.4705(8) -0.0550(5) 0.088(5) Uani 1 1 d .
H72 H 0.3770 0.4968 -0.0646 0.105 Uiso 1 1 calc R

loop_
_atom_site_aniso_label
_atom_site_aniso_U_11
_atom_site_aniso_U_22
_atom_site_aniso_U_33
_atom_site_aniso_U_23
_atom_site_aniso_U_13
_atom_site_aniso_U_12
In1 0.0386(4) 0.0379(4) 0.0412(4) 0.0024(3) 0.0121(3) 0.0047(3)
In2 0.0398(4) 0.0379(4) 0.0363(3) -0.0031(3) 0.0132(3) -0.0037(3)
In3 0.0362(3) 0.0371(3) 0.0321(3) -0.0007(3) 0.0123(3) 0.0007(3)
In4 0.0367(3) 0.0402(4) 0.0347(3) 0.0051(3) 0.0136(3) 0.0031(3)
In5 0.0434(4) 0.0418(4) 0.0356(4) -0.0079(3) 0.0167(3) -0.0122(3)
In6 0.0403(4) 0.0396(4) 0.0353(3) -0.0071(3) 0.0170(3) -0.0086(3)
In7 0.0418(4) 0.0410(4) 0.0312(3) -0.0008(3) 0.0112(3) -0.0056(3)
In8 0.0419(4) 0.0350(3) 0.0333(3) -0.0037(3) 0.0176(3) -0.0015(3)
In9 0.0399(4) 0.0356(3) 0.0315(3) 0.0012(3) 0.0145(3) 0.0007(3)
In10 0.0398(4) 0.0404(4) 0.0327(3) 0.0063(3) 0.0141(3) 0.0038(3)
Ni1 0.0447(7) 0.0406(7) 0.0356(6) 0.0030(5) 0.0155(6) 0.0049(6)
Ni2 0.0367(7) 0.0421(7) 0.0428(7) 0.0054(6) 0.0135(6) -0.0004(5)
S1 0.0388(14) 0.0442(14) 0.0699(18) 0.0045(14) 0.0143(13) 0.0102(11)
S2 0.0472(15) 0.0404(14) 0.0586(17) 0.0001(13) 0.0105(13) 0.0047(12)
S3 0.0394(13) 0.0465(14) 0.0390(13) -0.0022(11) 0.0090(11) 0.0064(11)
S4 0.0388(13) 0.0510(15) 0.0548(16) 0.0109(13) 0.0230(12) 0.0113(11)
S5 0.0468(14) 0.0363(13) 0.0445(14) -0.0053(11) 0.0139(11) -0.0086(11)
S6 0.0396(13) 0.0387(12) 0.0344(12) -0.0039(10) 0.0143(10) -0.0048(10)
S7 0.0427(13) 0.0413(13) 0.0343(12) -0.0005(10) 0.0132(10) -0.0025(11)
S8 0.0397(13) 0.0461(14) 0.0313(12) -0.0047(10) 0.0117(10) -0.0013(11)
S9 0.0377(12) 0.0391(12) 0.0318(12) 0.0030(10) 0.0126(10) 0.0009(10)
S10 0.0384(13) 0.0545(15) 0.0417(14) 0.0123(12) 0.0171(11) 0.0061(11)
S11 0.0462(14) 0.0492(14) 0.0454(14) -0.0159(12) 0.0224(12) -0.0188(12)
S12 0.0500(15) 0.0467(14) 0.0330(12) -0.0023(11) 0.0098(11) -0.0138(12)
S13 0.0438(13) 0.0407(13) 0.0419(13) -0.0104(11) 0.0218(11) -0.0084(11)
S14 0.0381(12) 0.0391(12) 0.0349(12) -0.0036(10) 0.0124(10) -0.0025(10)
S15 0.0509(15) 0.0510(15) 0.0333(13) 0.0016(11) 0.0101(11) -0.0109(12)
S16 0.0602(16) 0.0488(15) 0.0374(13) -0.0129(12) 0.0222(12) 0.0028(13)
S17 0.0725(18) 0.0306(12) 0.0438(14) 0.0021(11) 0.0313(13) 0.0039(12)
S18 0.0467(14) 0.0349(12) 0.0347(12) 0.0057(10) 0.0180(11) 0.0034(10)
S19 0.0451(14) 0.0488(14) 0.0416(13) 0.0172(12) 0.0224(11) 0.0170(12)
N1 0.046(5) 0.057(5) 0.043(5) 0.008(4) 0.025(4) 0.003(4)
N2 0.043(4) 0.035(4) 0.040(4) -0.003(4) 0.018(4) 0.005(4)
N3 0.036(4) 0.049(5) 0.042(5) 0.007(4) 0.010(4) 0.009(4)
N4 0.037(4) 0.044(5) 0.039(4) 0.001(4) 0.012(4) 0.010(4)
N5 0.044(5) 0.048(5) 0.040(4) -0.001(4) 0.024(4) 0.000(4)
N6 0.040(4) 0.044(4) 0.033(4) -0.001(3) 0.023(3) -0.002(4)
N7 0.026(4) 0.058(5) 0.035(4) 0.002(4) 0.012(3) -0.005(4)
N8 0.043(5) 0.068(6) 0.043(5) 0.006(4) 0.018(4) -0.006(4)
N9 0.037(4) 0.041(4) 0.036(4) 0.001(4) 0.012(3) 0.001(4)
N10 0.050(5) 0.033(4) 0.050(5) 0.015(4) 0.026(4) 0.013(4)
N11 0.043(5) 0.028(4) 0.073(6) 0.014(4) 0.023(4) 0.003(4)
N12 0.030(4) 0.072(6) 0.055(6) 0.018(5) 0.008(4) 0.002(4)
C1 0.067(8) 0.058(7) 0.057(7) 0.005(6) 0.022(6) 0.005(6)
C2 0.080(9) 0.066(8) 0.062(8) 0.029(7) 0.030(7) -0.001(7)
C3 0.071(8) 0.047(6) 0.056(7) 0.004(6) 0.008(6) 0.001(6)
C4 0.048(6) 0.034(5) 0.048(6) 0.009(5) 0.012(5) 0.007(5)
C5 0.047(6) 0.048(6) 0.028(5) 0.018(4) -0.001(4) 0.007(5)
C6 0.036(5) 0.054(6) 0.046(6) -0.003(5) 0.018(4) -0.001(5)
C7 0.041(6) 0.056(7) 0.057(7) 0.006(5) 0.018(5) 0.000(5)
C8 0.046(6) 0.045(6) 0.056(6) 0.007(5) 0.027(5) 0.011(5)
C9 0.044(6) 0.048(6) 0.044(6) 0.000(5) 0.009(5) 0.010(5)
C10 0.047(5) 0.024(4) 0.034(5) -0.011(4) 0.007(4) 0.003(4)
C11 0.034(6) 0.051(6) 0.077(8) -0.006(6) 0.002(5) 0.001(5)
C12 0.039(6) 0.057(7) 0.059(7) -0.022(6) 0.004(5) 0.009(5)
C13 0.057(6) 0.053(6) 0.043(6) -0.003(5) 0.028(5) -0.007(5)
C14 0.065(8) 0.052(7) 0.062(7) 0.018(6) 0.013(6) 0.003(6)
C15 0.057(7) 0.084(9) 0.046(6) 0.014(6) 0.008(5) 0.011(7)
C16 0.053(7) 0.052(7) 0.064(7) 0.022(6) 0.009(6) 0.009(5)
C17 0.032(5) 0.044(5) 0.045(5) 0.009(5) 0.017(4) -0.001(4)
C18 0.040(6) 0.054(6) 0.061(7) 0.002(6) 0.027(5) 0.003(5)
C19 0.063(7) 0.046(6) 0.073(8) 0.009(6) 0.038(6) 0.000(6)
C20 0.065(8) 0.054(7) 0.078(9) 0.012(7) 0.025(7) -0.006(6)
C21 0.050(6) 0.065(7) 0.053(7) 0.002(6) 0.022(5) -0.011(6)
C22 0.042(5) 0.046(6) 0.042(5) -0.005(5) 0.021(5) -0.001(5)
C23 0.062(8) 0.073(9) 0.095(10) 0.031(8) -0.004(7) -0.015(7)
C24 0.068(8) 0.084(10) 0.070(9) -0.019(8) 0.013(7) -0.036(7)
C25 0.064(7) 0.054(6) 0.037(5) -0.002(5) 0.030(5) -0.003(5)
C26 0.068(7) 0.064(7) 0.037(6) -0.017(5) 0.027(5) -0.008(6)
C27 0.068(7) 0.050(6) 0.063(7) -0.019(6) 0.051(6) -0.012(6)
C28 0.044(6) 0.041(5) 0.047(6) -0.002(5) 0.023(5) -0.007(4)
C29 0.036(5) 0.029(5) 0.041(5) 0.005(4) 0.008(4) -0.001(4)
C30 0.054(6) 0.047(6) 0.046(6) 0.002(5) 0.020(5) 0.007(5)
C31 0.048(6) 0.066(7) 0.037(5) 0.000(5) 0.017(5) 0.007(5)
C32 0.057(7) 0.035(5) 0.045(6) -0.006(5) 0.005(5) -0.005(5)
C33 0.036(5) 0.044(6) 0.041(5) -0.002(5) 0.007(4) 0.000(4)
C34 0.039(5) 0.035(5) 0.036(5) 0.003(4) 0.017(4) 0.001(4)
C35 0.035(5) 0.065(7) 0.073(8) -0.016(6) 0.033(5) -0.004(5)
C36 0.043(6) 0.061(7) 0.062(7) -0.004(6) 0.019(5) -0.008(5)
C37 0.036(5) 0.052(6) 0.043(5) -0.005(5) 0.019(4) -0.001(4)
C38 0.056(6) 0.047(6) 0.045(6) 0.005(5) 0.011(5) -0.016(5)
C39 0.047(6) 0.067(7) 0.052(7) -0.001(6) 0.016(5) -0.021(6)
C40 0.034(5) 0.063(7) 0.044(6) -0.001(5) 0.001(5) 0.000(5)
C41 0.025(4) 0.039(5) 0.044(5) -0.002(4) 0.003(4) -0.001(4)
C42 0.050(7) 0.089(9) 0.048(7) -0.010(6) 0.013(5) -0.023(6)
C43 0.063(8) 0.121(12) 0.039(6) -0.009(7) 0.019(6) -0.017(8)
C44 0.058(8) 0.114(11) 0.045(7) -0.028(7) 0.019(6) -0.012(8)
C45 0.036(6) 0.066(7) 0.062(7) -0.021(6) 0.012(5) -0.003(5)
C46 0.031(5) 0.050(6) 0.054(6) -0.007(5) 0.019(5) -0.004(4)
C47 0.046(6) 0.055(7) 0.055(7) -0.010(6) 0.004(5) -0.006(5)
C48 0.048(6) 0.069(8) 0.059(7) -0.025(6) 0.013(6) -0.004(6)
C49 0.046(6) 0.044(6) 0.051(6) 0.003(5) 0.022(5) 0.000(5)
C50 0.053(6) 0.041(6) 0.044(6) 0.012(5) 0.016(5) 0.010(5)
C51 0.036(6) 0.087(9) 0.039(6) -0.002(6) 0.005(5) 0.011(6)
C52 0.046(6) 0.059(6) 0.027(5) -0.013(5) 0.008(4) -0.017(5)
C53 0.028(5) 0.059(6) 0.033(5) -0.021(5) 0.007(4) -0.016(4)
C54 0.052(7) 0.076(8) 0.075(8) 0.014(7) 0.036(6) 0.009(6)
C55 0.084(10) 0.057(7) 0.104(11) 0.015(7) 0.064(9) 0.011(7)
C56 0.074(8) 0.053(7) 0.071(8) -0.011(6) 0.042(7) -0.030(6)
C57 0.073(8) 0.047(6) 0.044(6) -0.014(5) 0.033(6) -0.026(6)
C58 0.046(6) 0.047(6) 0.031(5) -0.003(4) 0.016(4) -0.001(5)
C59 0.051(7) 0.066(8) 0.048(6) 0.003(6) 0.006(5) -0.017(6)
C60 0.052(7) 0.072(8) 0.063(7) -0.024(7) 0.018(6) -0.032(6)
C61 0.063(7) 0.069(7) 0.035(6) 0.011(5) 0.019(5) 0.002(6)
C62 0.133(12) 0.046(6) 0.060(7) -0.013(6) 0.065(8) -0.021(7)
C63 0.097(11) 0.066(9) 0.127(14) -0.006(9) 0.073(11) 0.005(8)
C64 0.077(9) 0.042(6) 0.110(11) 0.020(7) 0.058(9) -0.005(6)
C65 0.060(7) 0.042(6) 0.072(8) 0.001(6) 0.039(6) -0.003(5)
C66 0.060(7) 0.058(7) 0.057(7) 0.022(6) 0.004(6) -0.011(6)
C67 0.076(10) 0.080(10) 0.092(11) 0.053(9) -0.018(8) -0.019(8)
C68 0.046(8) 0.081(11) 0.135(16) 0.041(11) 0.001(9) 0.014(7)
C69 0.047(7) 0.042(6) 0.115(12) 0.012(7) 0.009(8) 0.002(5)
C70 0.047(6) 0.039(6) 0.093(10) 0.011(6) 0.020(7) -0.007(5)
C71 0.080(11) 0.047(8) 0.176(17) -0.024(11) 0.067(12) -0.004(7)
C72 0.057(9) 0.070(9) 0.142(15) 0.007(11) 0.039(10) 0.016(7)

loop_
_atom_type_symbol
_atom_type_description
_atom_type_scat_dispersion_real
_atom_type_scat_dispersion_imag
_atom_type_scat_source
C C 0.0033 0.0016 'International Tables Vol C Tables 4.2.6.8 and 6.1.1.4'
H H 0.0000 0.0000 'International Tables Vol C Tables 4.2.6.8 and 6.1.1.4'
N N 0.0061 0.0033 'International Tables Vol C Tables 4.2.6.8 and 6.1.1.4'
O O 0.0106 0.0060 'International Tables Vol C Tables 4.2.6.8 and 6.1.1.4'
S S 0.1246 0.1234 'International Tables Vol C Tables 4.2.6.8 and 6.1.1.4'
In In -0.7276 1.3100 'International Tables Vol C Tables 4.2.6.8 and 6.1.1.4'
Ni Ni 0.3393 1.1124 'International Tables Vol C Tables 4.2.6.8 and 6.1.1.4'

loop_
_geom_angle_atom_site_label_1
_geom_angle_atom_site_label_2
_geom_angle_atom_site_label_3
_geom_angle
_geom_angle_site_symmetry_1
S3 In1 S4 115.08(9) .
S3 In1 S2 113.30(9) .
S4 In1 S2 114.56(10) .
S3 In1 S1 105.21(9) .
S4 In1 S1 105.68(9) .
S2 In1 S1 101.15(9) .
S2 In2 S5 108.90(9) .
S2 In2 S7 109.71(9) .
S5 In2 S7 105.44(8) .
S2 In2 S6 107.96(9) .
S5 In2 S6 111.53(8) .
S7 In2 S6 113.23(8) .
S8 In3 S3 109.20(8) .
S8 In3 S9 108.86(8) .
S3 In3 S9 109.14(8) .
S8 In3 S6 111.66(8) .
S3 In3 S6 109.65(8) .
S9 In3 S6 108.28(8) .
S10 In4 S4 110.65(9) .
S10 In4 S9 107.32(8) .
S4 In4 S9 111.03(8) .
S10 In4 S7 112.46(8) .
S4 In4 S7 108.26(9) .
S9 In4 S7 107.08(8) .
S19 In5 S11 100.80(8) 4_655
S19 In5 S12 114.61(8) 4_655
S11 In5 S12 110.99(9) .
S19 In5 S5 111.09(9) 4_655
S11 In5 S5 115.58(9) .
S12 In5 S5 104.20(9) .
S13 In6 S11 108.31(8) .
S13 In6 S14 110.83(8) .
S11 In6 S14 108.23(8) .
S13 In6 S6 108.35(8) .
S11 In6 S6 108.67(9) .
S14 In6 S6 112.34(8) .
S15 In7 S12 109.67(8) .
S15 In7 S14 113.30(9) .
S12 In7 S14 107.40(8) .
S15 In7 S7 104.03(9) .
S12 In7 S7 111.93(9) .
S14 In7 S7 110.58(8) .
S17 In8 S8 118.52(9) .
S17 In8 S13 112.58(9) .
S8 In8 S13 112.56(8) .
S17 In8 S16 101.93(9) .
S8 In8 S16 108.53(8) .
S13 In8 S16 100.36(8) .
S17 In9 S18 109.44(8) .
S17 In9 S9 109.57(9) .
S18 In9 S9 112.94(8) .
S17 In9 S14 109.12(9) .
S18 In9 S14 106.84(8) .
S9 In9 S14 108.84(8) .
S19 In10 S15 108.19(9) .
S19 In10 S10 102.69(8) .
S15 In10 S10 115.08(9) .
S19 In10 S18 108.66(8) .
S15 In10 S18 113.25(9) .
S10 In10 S18 108.30(8) .
N1 Ni1 N4 169.3(3) .
N1 Ni1 N3 90.7(3) .
N4 Ni1 N3 79.3(3) .
N1 Ni1 N2 80.4(3) .
N4 Ni1 N2 95.3(3) .
N3 Ni1 N2 88.1(3) .
N1 Ni1 N5 96.1(3) .
N4 Ni1 N5 89.4(3) .
N3 Ni1 N5 99.3(3) .
N2 Ni1 N5 171.9(3) .
N1 Ni1 N6 93.9(3) .
N4 Ni1 N6 96.2(3) .
N3 Ni1 N6 175.3(3) .
N2 Ni1 N6 93.5(3) .
N5 Ni1 N6 79.3(3) .
N9 Ni2 N12 166.9(3) .
N9 Ni2 N7 92.7(3) .
N12 Ni2 N7 98.1(3) .
N9 Ni2 N8 95.1(3) .
N12 Ni2 N8 94.2(4) .
N7 Ni2 N8 79.2(3) .
N9 Ni2 N10 79.5(3) .
N12 Ni2 N10 90.6(3) .
N7 Ni2 N10 169.5(3) .
N8 Ni2 N10 94.4(3) .
N9 Ni2 N11 92.2(3) .
N12 Ni2 N11 79.6(3) .
N7 Ni2 N11 94.7(3) .
N8 Ni2 N11 170.7(3) .
N10 Ni2 N11 92.6(3) .
In2 S2 In1 103.48(10) .
In3 S3 In1 104.15(9) .
In4 S4 In1 103.95(9) .
In2 S5 In5 109.38(9) .
In2 S6 In6 107.76(9) .
In2 S6 In3 108.40(9) .
In6 S6 In3 107.51(9) .
In2 S7 In7 106.48(9) .
In2 S7 In4 109.35(9) .
In7 S7 In4 110.86(9) .
In3 S8 In8 101.96(9) .
In9 S9 In4 109.34(8) .
In9 S9 In3 111.89(9) .
In4 S9 In3 111.77(9) .
In4 S10 In10 106.36(9) .
In6 S11 In5 107.94(9) .
In7 S12 In5 108.19(9) .
In6 S13 In8 103.75(9) .
In7 S14 In6 109.46(9) .
In7 S14 In9 109.05(9) .
In6 S14 In9 107.83(9) .
In7 S15 In10 106.29(9) .
In9 S17 In8 103.90(9) .
In9 S18 In10 106.68(9) .
In5 S19 In10 108.35(9) 4_645
C1 N1 C5 116.0(9) .
C1 N1 Ni1 129.5(7) .
C5 N1 Ni1 114.2(6) .
C6 N2 C10 117.9(8) .
C6 N2 Ni1 130.1(6) .
C10 N2 Ni1 111.9(6) .
C17 N3 C13 117.1(8) .
C17 N3 Ni1 113.5(6) .
C13 N3 Ni1 128.9(7) .
C18 N4 C22 116.1(9) .
C18 N4 Ni1 130.5(7) .
C22 N4 Ni1 113.4(6) .
C25 N5 C29 120.0(8) .
C25 N5 Ni1 127.4(7) .
C29 N5 Ni1 112.2(6) .
C30 N6 C34 118.5(8) .
C30 N6 Ni1 128.0(6) .
C34 N6 Ni1 113.4(6) .
C37 N7 C41 118.6(8) .
C37 N7 Ni2 128.3(6) .
C41 N7 Ni2 112.6(6) .
C46 N8 C42 118.0(9) .
C46 N8 Ni2 113.1(6) .
C42 N8 Ni2 128.8(8) .
C49 N9 C53 117.5(8) .
C49 N9 Ni2 129.4(7) .
C53 N9 Ni2 113.1(6) .
C54 N10 C58 117.5(9) .
C54 N10 Ni2 129.4(8) .
C58 N10 Ni2 113.1(6) .
C61 N11 C65 118.8(9) .
C61 N11 Ni2 129.4(7) .
C65 N11 Ni2 111.8(7) .
C66 N12 C70 117.3(10) .
C66 N12 Ni2 128.9(9) .
C70 N12 Ni2 113.6(7) .
N1 C1 C2 123.0(11) .
N1 C1 H1 118.5 .
C2 C1 H1 118.5 .
C3 C2 C1 119.4(11) .
C3 C2 H2 120.3 .
C1 C2 H2 120.3 .
C2 C3 C4 121.3(11) .
C2 C3 H3 119.3 .
C4 C3 H3 119.3 .
C3 C4 C5 115.5(10) .
C3 C4 C11 126.7(10) .
C5 C4 C11 117.8(10) .
N1 C5 C4 124.8(9) .
N1 C5 C10 115.5(9) .
C4 C5 C10 119.6(9) .
N2 C6 C7 122.0(9) .
N2 C6 H6 119.0 .
C7 C6 H6 119.0 .
C8 C7 C6 120.9(10) .
C8 C7 H7 119.6 .
C6 C7 H7 119.6 .
C7 C8 C9 119.7(9) .
C7 C8 H8 120.1 .
C9 C8 H8 120.1 .
C8 C9 C12 125.3(10) .
C8 C9 C10 116.3(9) .
C12 C9 C10 118.4(10) .
N2 C10 C9 123.2(9) .
N2 C10 C5 117.8(8) .
C9 C10 C5 119.0(8) .
C12 C11 C4 122.9(10) .
C12 C11 H11 118.5 .
C4 C11 H11 118.5 .
C11 C12 C9 122.0(10) .
C11 C12 H12 119.0 .
C9 C12 H12 119.0 .
N3 C13 C14 122.6(10) .
N3 C13 H13 118.7 .
C14 C13 H13 118.7 .
C15 C14 C13 119.0(11) .
C15 C14 H14 120.5 .
C13 C14 H14 120.5 .
C14 C15 C16 121.4(11) .
C14 C15 H15 119.3 .
C16 C15 H15 119.3 .
C15 C16 C17 115.9(10) .
C15 C16 C23 124.7(11) .
C17 C16 C23 119.4(10) .
N3 C17 C16 123.9(9) .
N3 C17 C22 117.0(8) .
C16 C17 C22 119.1(9) .
N4 C18 C19 125.8(10) .
N4 C18 H18 117.1 .
C19 C18 H18 117.1 .
C20 C19 C18 117.5(11) .
C20 C19 H19 121.2 .
C18 C19 H19 121.2 .
C19 C20 C21 120.2(11) .
C19 C20 H20 119.9 .
C21 C20 H20 119.9 .
C22 C21 C20 116.7(10) .
C22 C21 C24 116.8(11) .
C20 C21 C24 126.5(11) .
N4 C22 C21 123.8(9) .
N4 C22 C17 116.5(8) .
C21 C22 C17 119.7(9) .
C24 C23 C16 120.0(12) .
C24 C23 H23 120.0 .
C16 C23 H23 120.0 .
C23 C24 C21 124.8(12) .
C23 C24 H24 117.6 .
C21 C24 H24 117.6 .
N5 C25 C26 121.1(10) .
N5 C25 H25 119.5 .
C26 C25 H25 119.5 .
C27 C26 C25 119.6(9) .
C27 C26 H26 120.2 .
C25 C26 H26 120.2 .
C26 C27 C28 120.0(9) .
C26 C27 H27 120.0 .
C28 C27 H27 120.0 .
C29 C28 C27 117.3(9) .
C29 C28 C35 119.3(9) .
C27 C28 C35 123.5(9) .
N5 C29 C28 122.0(9) .
N5 C29 C34 117.8(8) .
C28 C29 C34 120.2(8) .
N6 C30 C31 121.0(9) .
N6 C30 H30 119.5 .
C31 C30 H30 119.5 .
C32 C31 C30 121.5(10) .
C32 C31 H31 119.2 .
C30 C31 H31 119.2 .
C31 C32 C33 118.2(9) .
C31 C32 H32 120.9 .
C33 C32 H32 120.9 .
C34 C33 C32 116.9(9) .
C34 C33 C36 119.7(9) .
C32 C33 C36 123.4(9) .
N6 C34 C33 123.8(8) .
N6 C34 C29 116.9(8) .
C33 C34 C29 119.3(8) .
C36 C35 C28 120.6(9) .
C36 C35 H35 119.7 .
C28 C35 H35 119.7 .
C35 C36 C33 120.8(10) .
C35 C36 H36 119.6 .
C33 C36 H36 119.6 .
N7 C37 C38 122.5(9) .
N7 C37 H37 118.8 .
C38 C37 H37 118.8 .
C39 C38 C37 118.6(10) .
C39 C38 H38 120.7 .
C37 C38 H38 120.7 .
C38 C39 C40 120.3(10) .
C38 C39 H39 119.9 .
C40 C39 H39 119.9 .
C39 C40 C41 117.7(10) .
C39 C40 C47 123.7(10) .
C41 C40 C47 118.6(10) .
N7 C41 C40 122.3(9) .
N7 C41 C46 117.7(8) .
C40 C41 C46 120.0(9) .
N8 C42 C43 121.3(11) .
N8 C42 H42 119.4 .
C43 C42 H42 119.4 .
C44 C43 C42 120.2(12) .
C44 C43 H43 119.9 .
C42 C43 H43 119.9 .
C43 C44 C45 120.1(11) .
C43 C44 H44 120.0 .
C45 C44 H44 120.0 .
C44 C45 C48 124.3(11) .
C44 C45 C46 116.8(10) .
C48 C45 C46 118.9(11) .
N8 C46 C45 123.6(9) .
N8 C46 C41 117.3(9) .
C45 C46 C41 119.0(9) .
C48 C47 C40 121.1(10) .
C48 C47 H47 119.5 .
C40 C47 H47 119.5 .
C47 C48 C45 122.3(11) .
C47 C48 H48 118.8 .
C45 C48 H48 118.8 .
N9 C49 C50 123.6(9) .
N9 C49 H49 118.2 .
C50 C49 H49 118.2 .
C51 C50 C49 118.7(9) .
C51 C50 H50 120.6 .
C49 C50 H50 120.6 .
C50 C51 C52 119.8(9) .
C50 C51 H51 120.1 .
C52 C51 H51 120.1 .
C53 C52 C51 117.6(9) .
C53 C52 C59 119.1(10) .
C51 C52 C59 123.3(10) .
N9 C53 C52 122.8(9) .
N9 C53 C58 118.5(8) .
C52 C53 C58 118.7(9) .
N10 C54 C55 121.3(11) .
N10 C54 H54 119.3 .
C55 C54 H54 119.3 .
C56 C55 C54 120.7(12) .
C56 C55 H55 119.7 .
C54 C55 H55 119.7 .
C55 C56 C57 121.0(11) .
C55 C56 H56 119.5 .
C57 C56 H56 119.5 .
C60 C57 C56 125.3(10) .
C60 C57 C58 120.1(10) .
C56 C57 C58 114.6(10) .
N10 C58 C57 124.9(9) .
N10 C58 C53 115.8(8) .
C57 C58 C53 119.3(9) .
C60 C59 C52 121.5(10) .
C60 C59 H59 119.3 .
C52 C59 H59 119.3 .
C59 C60 C57 121.2(10) .
C59 C60 H60 119.4 .
C57 C60 H60 119.4 .
N11 C61 C62 121.0(11) .
N11 C61 H61 119.5 .
C62 C61 H61 119.5 .
C63 C62 C61 119.2(12) .
C63 C62 H62 120.4 .
C61 C62 H62 120.4 .
C62 C63 C64 121.8(13) .
C62 C63 H63 119.1 .
C64 C63 H63 119.1 .
C63 C64 C65 115.5(12) .
C63 C64 C71 122.9(14) .
C65 C64 C71 121.6(14) .
N11 C65 C64 123.6(12) .
N11 C65 C70 118.1(10) .
C64 C65 C70 118.2(12) .
N12 C66 C67 121.5(13) .
N12 C66 H66 119.2 .
C67 C66 H66 119.2 .
C68 C67 C66 119.7(14) .
C68 C67 H67 120.2 .
C66 C67 H67 120.2 .
C67 C68 C69 119.9(13) .
C67 C68 H68 120.0 .
C69 C68 H68 120.0 .
C68 C69 C70 117.7(14) .
C68 C69 C72 123.5(14) .
C70 C69 C72 118.5(14) .
N12 C70 C69 123.6(13) .
N12 C70 C65 116.7(10) .
C69 C70 C65 119.8(13) .
C72 C71 C64 116.7(14) .
C72 C71 H71 121.7 .
C64 C71 H71 121.7 .
C71 C72 C69 125.0(15) .
C71 C72 H72 117.5 .
C69 C72 H72 117.5 .

loop_
_geom_bond_atom_site_label_1
_geom_bond_atom_site_label_2
_geom_bond_distance
_geom_bond_site_symmetry_2
In1 S3 2.437(3) .
In1 S4 2.437(3) .
In1 S2 2.465(3) .
In1 S1 2.494(3) .
In2 S2 2.405(3) .
In2 S5 2.411(2) .
In2 S7 2.491(2) .
In2 S6 2.494(2) .
In3 S8 2.409(2) .
In3 S3 2.419(2) .
In3 S9 2.505(2) .
In3 S6 2.515(2) .
In4 S10 2.398(2) .
In4 S4 2.413(2) .
In4 S9 2.504(2) .
In4 S7 2.519(2) .
In5 S19 2.433(2) 4_655
In5 S11 2.450(2) .
In5 S12 2.455(2) .
In5 S5 2.465(3) .
In6 S13 2.400(2) .
In6 S11 2.403(2) .
In6 S14 2.490(2) .
In6 S6 2.504(2) .
In7 S15 2.410(2) .
In7 S12 2.426(2) .
In7 S14 2.484(2) .
In7 S7 2.506(2) .
In8 S17 2.427(2) .
In8 S8 2.446(2) .
In8 S13 2.463(2) .
In8 S16 2.478(2) .
In9 S17 2.385(2) .
In9 S18 2.423(2) .
In9 S9 2.496(2) .
In9 S14 2.507(2) .
In10 S19 2.451(2) .
In10 S15 2.455(3) .
In10 S10 2.463(2) .
In10 S18 2.468(2) .
Ni1 N1 2.046(8) .
Ni1 N4 2.086(8) .
Ni1 N3 2.093(7) .
Ni1 N2 2.096(7) .
Ni1 N5 2.098(7) .
Ni1 N6 2.099(7) .
Ni2 N9 2.079(7) .
Ni2 N12 2.089(8) .
Ni2 N7 2.091(8) .
Ni2 N8 2.103(9) .
Ni2 N10 2.107(8) .
Ni2 N11 2.110(9) .
S19 In5 2.433(2) 4_645
N1 C1 1.330(12) .
N1 C5 1.372(12) .
N2 C6 1.328(11) .
N2 C10 1.360(10) .
N3 C17 1.344(11) .
N3 C13 1.359(12) .
N4 C18 1.308(12) .
N4 C22 1.362(11) .
N5 C25 1.323(11) .
N5 C29 1.367(11) .
N6 C30 1.347(11) .
N6 C34 1.349(10) .
N7 C37 1.340(11) .
N7 C41 1.354(11) .
N8 C46 1.336(12) .
N8 C42 1.339(12) .
N9 C49 1.333(11) .
N9 C53 1.357(11) .
N10 C54 1.317(12) .
N10 C58 1.370(11) .
N11 C61 1.344(12) .
N11 C65 1.370(12) .
N12 C66 1.304(13) .
N12 C70 1.361(14) .
C1 C2 1.405(15) .
C1 H1 0.9300 .
C2 C3 1.349(15) .
C2 H2 0.9300 .
C3 C4 1.387(14) .
C3 H3 0.9300 .
C4 C5 1.409(13) .
C4 C11 1.422(14) .
C5 C10 1.449(13) .
C6 C7 1.391(13) .
C6 H6 0.9300 .
C7 C8 1.354(13) .
C7 H7 0.9300 .
C8 C9 1.397(13) .
C8 H8 0.9300 .
C9 C12 1.412(13) .
C9 C10 1.424(12) .
C11 C12 1.317(14) .
C11 H11 0.9300 .
C12 H12 0.9300 .
C13 C14 1.382(14) .
C13 H13 0.9300 .
C14 C15 1.350(15) .
C14 H14 0.9300 .
C15 C16 1.397(14) .
C15 H15 0.9300 .
C16 C17 1.406(13) .
C16 C23 1.415(15) .
C17 C22 1.447(13) .
C18 C19 1.394(14) .
C18 H18 0.9300 .
C19 C20 1.367(15) .
C19 H19 0.9300 .
C20 C21 1.405(15) .
C20 H20 0.9300 .
C21 C22 1.405(13) .
C21 C24 1.417(15) .
C23 C24 1.312(16) .
C23 H23 0.9300 .
C24 H24 0.9300 .
C25 C26 1.404(13) .
C25 H25 0.9300 .
C26 C27 1.374(14) .
C26 H26 0.9300 .
C27 C28 1.404(13) .
C27 H27 0.9300 .
C28 C29 1.396(12) .
C28 C35 1.436(13) .
C29 C34 1.430(12) .
C30 C31 1.392(13) .
C30 H30 0.9300 .
C31 C32 1.369(13) .
C31 H31 0.9300 .
C32 C33 1.427(13) .
C32 H32 0.9300 .
C33 C34 1.399(12) .
C33 C36 1.431(13) .
C35 C36 1.354(14) .
C35 H35 0.9300 .
C36 H36 0.9300 .
C37 C38 1.424(12) .
C37 H37 0.9300 .
C38 C39 1.363(14) .
C38 H38 0.9300 .
C39 C40 1.404(14) .
C39 H39 0.9300 .
C40 C41 1.418(13) .
C40 C47 1.433(14) .
C41 C46 1.430(13) .
C42 C43 1.424(15) .
C42 H42 0.9300 .
C43 C44 1.337(17) .
C43 H43 0.9300 .
C44 C45 1.394(15) .
C44 H44 0.9300 .
C45 C48 1.417(15) .
C45 C46 1.421(13) .
C47 C48 1.332(14) .
C47 H47 0.9300 .
C48 H48 0.9300 .
C49 C50 1.399(13) .
C49 H49 0.9300 .
C50 C51 1.363(14) .
C50 H50 0.9300 .
C51 C52 1.407(14) .
C51 H51 0.9300 .
C52 C53 1.404(12) .
C52 C59 1.429(13) .
C53 C58 1.433(13) .
C54 C55 1.404(15) .
C54 H54 0.9300 .
C55 C56 1.344(16) .
C55 H55 0.9300 .
C56 C57 1.399(15) .
C56 H56 0.9300 .
C57 C60 1.391(15) .
C57 C58 1.406(12) .
C59 C60 1.329(15) .
C59 H59 0.9300 .
C60 H60 0.9300 .
C61 C62 1.414(14) .
C61 H61 0.9300 .
C62 C63 1.365(17) .
C62 H62 0.9300 .
C63 C64 1.405(18) .
C63 H63 0.9300 .
C64 C65 1.407(15) .
C64 C71 1.459(18) .
C65 C70 1.429(16) .
C66 C67 1.440(16) .
C66 H66 0.9300 .
C67 C68 1.34(2) .
C67 H67 0.9300 .
C68 C69 1.362(19) .
C68 H68 0.9300 .
C69 C70 1.399(15) .
C69 C72 1.421(19) .
C71 C72 1.32(2) .
C71 H71 0.9300 .
C72 H72 0.9300 .

loop_
_geom_torsion_atom_site_label_1
_geom_torsion_atom_site_label_2
_geom_torsion_atom_site_label_3
_geom_torsion_atom_site_label_4
_geom_torsion
_geom_torsion_site_symmetry_1
_geom_torsion_site_symmetry_4
S5 In2 S2 In1 -174.83(9) . .
S7 In2 S2 In1 -59.90(12) . .
S6 In2 S2 In1 63.92(11) . .
S3 In1 S2 In2 -68.59(12) . .
S4 In1 S2 In2 66.18(12) . .
S1 In1 S2 In2 179.32(10) . .
S8 In3 S3 In1 177.82(9) . .
S9 In3 S3 In1 58.92(11) . .
S6 In3 S3 In1 -59.53(11) . .
S4 In1 S3 In3 -68.68(11) . .
S2 In1 S3 In3 65.85(11) . .
S1 In1 S3 In3 175.44(9) . .
S10 In4 S4 In1 -175.35(9) . .
S9 In4 S4 In1 -56.29(12) . .
S7 In4 S4 In1 60.99(11) . .
S3 In1 S4 In4 66.66(12) . .
S2 In1 S4 In4 -67.30(12) . .
S1 In1 S4 In4 -177.73(10) . .
S2 In2 S5 In5 -171.88(10) . .
S7 In2 S5 In5 70.45(11) . .
S6 In2 S5 In5 -52.83(12) . .
S19 In5 S5 In2 165.59(9) 4_655 .
S11 In5 S5 In2 51.55(12) . .
S12 In5 S5 In2 -70.50(11) . .
S2 In2 S6 In6 -179.73(9) . .
S5 In2 S6 In6 60.66(11) . .
S7 In2 S6 In6 -58.07(11) . .
S2 In2 S6 In3 -63.66(11) . .
S5 In2 S6 In3 176.73(9) . .
S7 In2 S6 In3 58.00(11) . .
S13 In6 S6 In2 177.71(8) . .
S11 In6 S6 In2 -64.81(10) . .
S14 In6 S6 In2 54.92(11) . .
S13 In6 S6 In3 61.05(10) . .
S11 In6 S6 In3 178.54(8) . .
S14 In6 S6 In3 -61.73(10) . .
S8 In3 S6 In2 -177.35(8) . .
S3 In3 S6 In2 61.47(11) . .
S9 In3 S6 In2 -57.51(10) . .
S8 In3 S6 In6 -61.12(11) . .
S3 In3 S6 In6 177.70(8) . .
S9 In3 S6 In6 58.71(10) . .
S2 In2 S7 In7 -178.26(9) . .
S5 In2 S7 In7 -61.14(10) . .
S6 In2 S7 In7 61.06(11) . .
S2 In2 S7 In4 61.90(11) . .
S5 In2 S7 In4 179.03(9) . .
S6 In2 S7 In4 -58.78(11) . .
S15 In7 S7 In2 177.21(9) . .
S12 In7 S7 In2 58.88(11) . .
S14 In7 S7 In2 -60.83(10) . .
S15 In7 S7 In4 -63.94(11) . .
S12 In7 S7 In4 177.72(9) . .
S14 In7 S7 In4 58.02(11) . .
S10 In4 S7 In2 175.56(9) . .
S4 In4 S7 In2 -61.88(11) . .
S9 In4 S7 In2 57.91(11) . .
S10 In4 S7 In7 58.46(11) . .
S4 In4 S7 In7 -178.98(9) . .
S9 In4 S7 In7 -59.19(10) . .
S3 In3 S8 In8 -177.39(8) . .
S9 In3 S8 In8 -58.32(10) . .
S6 In3 S8 In8 61.18(10) . .
S17 In8 S8 In3 66.73(11) . .
S13 In8 S8 In3 -67.61(10) . .
S16 In8 S8 In3 -177.77(9) . .
S17 In9 S9 In4 176.53(9) . .
S18 In9 S9 In4 54.26(11) . .
S14 In9 S9 In4 -64.21(10) . .
S17 In9 S9 In3 -59.08(11) . .
S18 In9 S9 In3 178.64(8) . .
S14 In9 S9 In3 60.17(11) . .
S10 In4 S9 In9 -58.55(11) . .
S4 In4 S9 In9 -179.59(9) . .
S7 In4 S9 In9 62.42(10) . .
S10 In4 S9 In3 177.00(9) . .
S4 In4 S9 In3 55.96(11) . .
S7 In4 S9 In3 -62.04(10) . .
S8 In3 S9 In9 61.07(11) . .
S3 In3 S9 In9 -179.82(9) . .
S6 In3 S9 In9 -60.50(11) . .
S8 In3 S9 In4 -175.91(9) . .
S3 In3 S9 In4 -56.80(11) . .
S6 In3 S9 In4 62.51(10) . .
S4 In4 S10 In10 -171.63(9) . .
S9 In4 S10 In10 67.09(11) . .
S7 In4 S10 In10 -50.42(12) . .
S19 In10 S10 In4 173.90(10) . .
S15 In10 S10 In4 56.60(12) . .
S18 In10 S10 In4 -71.27(11) . .
S13 In6 S11 In5 178.89(10) . .
S14 In6 S11 In5 -60.88(12) . .
S6 In6 S11 In5 61.38(12) . .
S19 In5 S11 In6 -176.12(10) 4_655 .
S12 In5 S11 In6 62.05(12) . .
S5 In5 S11 In6 -56.29(13) . .
S15 In7 S12 In5 -175.62(10) . .
S14 In7 S12 In5 60.86(12) . .
S7 In7 S12 In5 -60.69(12) . .
S19 In5 S12 In7 -175.61(9) 4_655 .
S11 In5 S12 In7 -62.25(12) . .
S5 In5 S12 In7 62.78(11) . .
S11 In6 S13 In8 178.59(9) . .
S14 In6 S13 In8 60.00(11) . .
S6 In6 S13 In8 -63.69(10) . .
S17 In8 S13 In6 -66.42(11) . .
S8 In8 S13 In6 70.70(11) . .
S16 In8 S13 In6 -174.10(9) . .
S15 In7 S14 In6 176.46(9) . .
S12 In7 S14 In6 -62.27(11) . .
S7 In7 S14 In6 60.12(11) . .
S15 In7 S14 In9 58.71(11) . .
S12 In7 S14 In9 179.98(9) . .
S7 In7 S14 In9 -57.63(11) . .
S13 In6 S14 In7 -178.62(9) . .
S11 In6 S14 In7 62.75(11) . .
S6 In6 S14 In7 -57.24(11) . .
S13 In6 S14 In9 -60.11(11) . .
S11 In6 S14 In9 -178.75(9) . .
S6 In6 S14 In9 61.26(10) . .
S17 In9 S14 In7 -179.79(9) . .
S18 In9 S14 In7 -61.57(10) . .
S9 In9 S14 In7 60.68(10) . .
S17 In9 S14 In6 61.44(11) . .
S18 In9 S14 In6 179.66(8) . .
S9 In9 S14 In6 -58.09(10) . .
S12 In7 S15 In10 -174.71(9) . .
S14 In7 S15 In10 -54.72(12) . .
S7 In7 S15 In10 65.42(11) . .
S19 In10 S15 In7 179.03(9) . .
S10 In10 S15 In7 -66.82(12) . .
S18 In10 S15 In7 58.52(12) . .
S18 In9 S17 In8 179.81(9) . .
S9 In9 S17 In8 55.46(12) . .
S14 In9 S17 In8 -63.62(12) . .
S8 In8 S17 In9 -65.50(13) . .
S13 In8 S17 In9 68.83(12) . .
S16 In8 S17 In9 175.51(10) . .
S17 In9 S18 In10 -178.27(9) . .
S9 In9 S18 In10 -55.91(11) . .
S14 In9 S18 In10 63.72(10) . .
S19 In10 S18 In9 174.43(9) . .
S15 In10 S18 In9 -65.32(11) . .
S10 In10 S18 In9 63.59(11) . .
S15 In10 S19 In5 -79.97(12) . 4_645
S10 In10 S19 In5 157.93(10) . 4_645
S18 In10 S19 In5 43.37(12) . 4_645
N4 Ni1 N1 C1 111.6(17) . .
N3 Ni1 N1 C1 90.5(9) . .
N2 Ni1 N1 C1 178.4(10) . .
N5 Ni1 N1 C1 -9.0(10) . .
N6 Ni1 N1 C1 -88.7(9) . .
N4 Ni1 N1 C5 -61.6(19) . .
N3 Ni1 N1 C5 -82.7(7) . .
N2 Ni1 N1 C5 5.3(6) . .
N5 Ni1 N1 C5 177.8(6) . .
N6 Ni1 N1 C5 98.2(6) . .
N1 Ni1 N2 C6 -178.7(9) . .
N4 Ni1 N2 C6 -8.6(9) . .
N3 Ni1 N2 C6 -87.6(8) . .
N5 Ni1 N2 C6 116(2) . .
N6 Ni1 N2 C6 88.0(8) . .
N1 Ni1 N2 C10 -3.7(6) . .
N4 Ni1 N2 C10 166.3(6) . .
N3 Ni1 N2 C10 87.3(6) . .
N5 Ni1 N2 C10 -69(2) . .
N6 Ni1 N2 C10 -97.1(6) . .
N1 Ni1 N3 C17 171.0(7) . .
N4 Ni1 N3 C17 -5.1(6) . .
N2 Ni1 N3 C17 90.7(7) . .
N5 Ni1 N3 C17 -92.7(7) . .
N6 Ni1 N3 C17 -20(4) . .
N1 Ni1 N3 C13 -0.1(8) . .
N4 Ni1 N3 C13 -176.2(8) . .
N2 Ni1 N3 C13 -80.5(8) . .
N5 Ni1 N3 C13 96.2(8) . .
N6 Ni1 N3 C13 169(3) . .
N1 Ni1 N4 C18 163.9(14) . .
N3 Ni1 N4 C18 -174.6(9) . .
N2 Ni1 N4 C18 98.3(8) . .
N5 Ni1 N4 C18 -75.0(8) . .
N6 Ni1 N4 C18 4.2(9) . .
N1 Ni1 N4 C22 -18(2) . .
N3 Ni1 N4 C22 3.4(6) . .
N2 Ni1 N4 C22 -83.7(6) . .
N5 Ni1 N4 C22 103.0(6) . .
N6 Ni1 N4 C22 -177.8(6) . .
N1 Ni1 N5 C25 88.9(8) . .
N4 Ni1 N5 C25 -81.9(8) . .
N3 Ni1 N5 C25 -2.9(9) . .
N2 Ni1 N5 C25 152.7(19) . .
N6 Ni1 N5 C25 -178.3(9) . .
N1 Ni1 N5 C29 -98.1(6) . .
N4 Ni1 N5 C29 91.1(6) . .
N3 Ni1 N5 C29 170.2(6) . .
N2 Ni1 N5 C29 -34(2) . .
N6 Ni1 N5 C29 -5.3(6) . .
N1 Ni1 N6 C30 -81.0(8) . .
N4 Ni1 N6 C30 95.3(8) . .
N3 Ni1 N6 C30 110(3) . .
N2 Ni1 N6 C30 -0.4(8) . .
N5 Ni1 N6 C30 -176.5(8) . .
N1 Ni1 N6 C34 99.4(6) . .
N4 Ni1 N6 C34 -84.4(6) . .
N3 Ni1 N6 C34 -70(4) . .
N2 Ni1 N6 C34 179.9(6) . .
N5 Ni1 N6 C34 3.9(6) . .
N9 Ni2 N7 C37 80.3(8) . .
N12 Ni2 N7 C37 -92.2(8) . .
N8 Ni2 N7 C37 175.0(8) . .
N10 Ni2 N7 C37 122.0(16) . .
N11 Ni2 N7 C37 -12.1(8) . .
N9 Ni2 N7 C41 -91.7(6) . .
N12 Ni2 N7 C41 95.8(6) . .
N8 Ni2 N7 C41 3.1(6) . .
N10 Ni2 N7 C41 -50.0(19) . .
N11 Ni2 N7 C41 175.9(6) . .
N9 Ni2 N8 C46 89.1(7) . .
N12 Ni2 N8 C46 -100.1(7) . .
N7 Ni2 N8 C46 -2.7(7) . .
N10 Ni2 N8 C46 168.9(7) . .
N11 Ni2 N8 C46 -52(2) . .
N9 Ni2 N8 C42 -87.7(9) . .
N12 Ni2 N8 C42 83.0(9) . .
N7 Ni2 N8 C42 -179.5(9) . .
N10 Ni2 N8 C42 -7.9(9) . .
N11 Ni2 N8 C42 130.8(18) . .
N12 Ni2 N9 C49 139.0(13) . .
N7 Ni2 N9 C49 -6.4(8) . .
N8 Ni2 N9 C49 -85.8(8) . .
N10 Ni2 N9 C49 -179.3(8) . .
N11 Ni2 N9 C49 88.4(8) . .
N12 Ni2 N9 C53 -41.9(17) . .
N7 Ni2 N9 C53 172.7(6) . .
N8 Ni2 N9 C53 93.3(6) . .
N10 Ni2 N9 C53 -0.2(6) . .
N11 Ni2 N9 C53 -92.5(6) . .
N9 Ni2 N10 C54 179.0(9) . .
N12 Ni2 N10 C54 -9.7(9) . .
N7 Ni2 N10 C54 136.5(15) . .
N8 Ni2 N10 C54 84.6(9) . .
N11 Ni2 N10 C54 -89.3(9) . .
N9 Ni2 N10 C58 -0.4(6) . .
N12 Ni2 N10 C58 170.9(7) . .
N7 Ni2 N10 C58 -43(2) . .
N8 Ni2 N10 C58 -94.8(6) . .
N11 Ni2 N10 C58 91.3(6) . .
N9 Ni2 N11 C61 -13.7(9) . .
N12 Ni2 N11 C61 176.5(9) . .
N7 Ni2 N11 C61 79.1(9) . .
N8 Ni2 N11 C61 127.9(19) . .
N10 Ni2 N11 C61 -93.3(9) . .
N9 Ni2 N11 C65 166.9(6) . .
N12 Ni2 N11 C65 -2.9(6) . .
N7 Ni2 N11 C65 -100.2(6) . .
N8 Ni2 N11 C65 -52(2) . .
N10 Ni2 N11 C65 87.3(6) . .
N9 Ni2 N12 C66 127.4(14) . .
N7 Ni2 N12 C66 -87.6(9) . .
N8 Ni2 N12 C66 -8.0(10) . .
N10 Ni2 N12 C66 86.5(9) . .
N11 Ni2 N12 C66 179.0(10) . .
N9 Ni2 N12 C70 -47.4(17) . .
N7 Ni2 N12 C70 97.7(7) . .
N8 Ni2 N12 C70 177.3(7) . .
N10 Ni2 N12 C70 -88.2(7) . .
N11 Ni2 N12 C70 4.3(7) . .
C5 N1 C1 C2 3.3(16) . .
Ni1 N1 C1 C2 -169.8(8) . .
N1 C1 C2 C3 -1.6(18) . .
C1 C2 C3 C4 -0.9(18) . .
C2 C3 C4 C5 1.4(16) . .
C2 C3 C4 C11 -176.3(11) . .
C1 N1 C5 C4 -2.8(14) . .
Ni1 N1 C5 C4 171.3(7) . .
C1 N1 C5 C10 180.0(9) . .
Ni1 N1 C5 C10 -5.9(10) . .
C3 C4 C5 N1 0.5(14) . .
C11 C4 C5 N1 178.5(9) . .
C3 C4 C5 C10 177.6(9) . .
C11 C4 C5 C10 -4.4(14) . .
C10 N2 C6 C7 1.7(14) . .
Ni1 N2 C6 C7 176.3(7) . .
N2 C6 C7 C8 -0.2(16) . .
C6 C7 C8 C9 -1.8(16) . .
C7 C8 C9 C12 -175.7(10) . .
C7 C8 C9 C10 2.2(14) . .
C6 N2 C10 C9 -1.2(13) . .
Ni1 N2 C10 C9 -176.8(7) . .
C6 N2 C10 C5 177.4(8) . .
Ni1 N2 C10 C5 1.8(10) . .
C8 C9 C10 N2 -0.7(14) . .
C12 C9 C10 N2 177.3(9) . .
C8 C9 C10 C5 -179.3(8) . .
C12 C9 C10 C5 -1.3(13) . .
N1 C5 C10 N2 2.7(12) . .
C4 C5 C10 N2 -174.7(8) . .
N1 C5 C10 C9 -178.7(8) . .
C4 C5 C10 C9 3.9(13) . .
C3 C4 C11 C12 -179.9(11) . .
C5 C4 C11 C12 2.4(16) . .
C4 C11 C12 C9 0.3(17) . .
C8 C9 C12 C11 177.0(10) . .
C10 C9 C12 C11 -0.8(15) . .
C17 N3 C13 C14 0.8(14) . .
Ni1 N3 C13 C14 171.7(8) . .
N3 C13 C14 C15 1.3(17) . .
C13 C14 C15 C16 -2.5(18) . .
C14 C15 C16 C17 1.4(17) . .
C14 C15 C16 C23 179.0(13) . .
C13 N3 C17 C16 -2.0(14) . .
Ni1 N3 C17 C16 -174.2(8) . .
C13 N3 C17 C22 178.2(8) . .
Ni1 N3 C17 C22 6.0(10) . .
C15 C16 C17 N3 0.9(16) . .
C23 C16 C17 N3 -176.9(11) . .
C15 C16 C17 C22 -179.3(9) . .
C23 C16 C17 C22 2.9(16) . .
C22 N4 C18 C19 -0.6(14) . .
Ni1 N4 C18 C19 177.4(7) . .
N4 C18 C19 C20 2.2(16) . .
C18 C19 C20 C21 -1.6(17) . .
C19 C20 C21 C22 -0.3(16) . .
C19 C20 C21 C24 179.7(11) . .
C18 N4 C22 C21 -1.6(14) . .
Ni1 N4 C22 C21 -179.9(8) . .
C18 N4 C22 C17 177.0(8) . .
Ni1 N4 C22 C17 -1.3(10) . .
C20 C21 C22 N4 2.0(15) . .
C24 C21 C22 N4 -178.0(10) . .
C20 C21 C22 C17 -176.5(9) . .
C24 C21 C22 C17 3.5(15) . .
N3 C17 C22 N4 -3.2(12) . .
C16 C17 C22 N4 177.0(9) . .
N3 C17 C22 C21 175.4(9) . .
C16 C17 C22 C21 -4.4(14) . .
C15 C16 C23 C24 -178.2(13) . .
C17 C16 C23 C24 -1(2) . .
C16 C23 C24 C21 0(2) . .
C22 C21 C24 C23 -1.3(19) . .
C20 C21 C24 C23 178.7(13) . .
C29 N5 C25 C26 -2.3(14) . .
Ni1 N5 C25 C26 170.3(7) . .
N5 C25 C26 C27 2.0(16) . .
C25 C26 C27 C28 -0.6(15) . .
C26 C27 C28 C29 -0.5(14) . .
C26 C27 C28 C35 178.1(10) . .
C25 N5 C29 C28 1.2(13) . .
Ni1 N5 C29 C28 -172.4(7) . .
C25 N5 C29 C34 179.7(8) . .
Ni1 N5 C29 C34 6.1(10) . .
C27 C28 C29 N5 0.2(13) . .
C35 C28 C29 N5 -178.5(8) . .
C27 C28 C29 C34 -178.3(8) . .
C35 C28 C29 C34 3.1(13) . .
C34 N6 C30 C31 -0.8(14) . .
Ni1 N6 C30 C31 179.5(7) . .
N6 C30 C31 C32 1.0(16) . .
C30 C31 C32 C33 0.5(15) . .
C31 C32 C33 C34 -1.9(14) . .
C31 C32 C33 C36 176.7(9) . .
C30 N6 C34 C33 -0.8(13) . .
Ni1 N6 C34 C33 178.9(7) . .
C30 N6 C34 C29 178.4(8) . .
Ni1 N6 C34 C29 -1.9(10) . .
C32 C33 C34 N6 2.2(14) . .
C36 C33 C34 N6 -176.5(9) . .
C32 C33 C34 C29 -177.0(8) . .
C36 C33 C34 C29 4.3(13) . .
N5 C29 C34 N6 -2.9(12) . .
C28 C29 C34 N6 175.6(8) . .
N5 C29 C34 C33 176.4(8) . .
C28 C29 C34 C33 -5.1(13) . .
C29 C28 C35 C36 -0.3(15) . .
C27 C28 C35 C36 -178.9(10) . .
C28 C35 C36 C33 -0.5(16) . .
C34 C33 C36 C35 -1.5(15) . .
C32 C33 C36 C35 179.9(10) . .
C41 N7 C37 C38 -0.8(13) . .
Ni2 N7 C37 C38 -172.4(7) . .
N7 C37 C38 C39 -1.2(15) . .
C37 C38 C39 C40 2.5(15) . .
C38 C39 C40 C41 -1.8(15) . .
C38 C39 C40 C47 177.2(10) . .
C37 N7 C41 C40 1.6(13) . .
Ni2 N7 C41 C40 174.4(7) . .
C37 N7 C41 C46 -175.9(8) . .
Ni2 N7 C41 C46 -3.1(10) . .
C39 C40 C41 N7 -0.3(14) . .
C47 C40 C41 N7 -179.3(8) . .
C39 C40 C41 C46 177.1(9) . .
C47 C40 C41 C46 -1.9(13) . .
C46 N8 C42 C43 0.8(16) . .
Ni2 N8 C42 C43 177.5(8) . .
N8 C42 C43 C44 -1.4(18) . .
C42 C43 C44 C45 1.0(19) . .
C43 C44 C45 C48 -178.2(11) . .
C43 C44 C45 C46 -0.1(17) . .
C42 N8 C46 C45 0.1(15) . .
Ni2 N8 C46 C45 -177.1(8) . .
C42 N8 C46 C41 179.1(9) . .
Ni2 N8 C46 C41 1.9(11) . .
C44 C45 C46 N8 -0.5(16) . .
C48 C45 C46 N8 177.8(10) . .
C44 C45 C46 C41 -179.5(9) . .
C48 C45 C46 C41 -1.2(14) . .
N7 C41 C46 N8 0.8(13) . .
C40 C41 C46 N8 -176.7(8) . .
N7 C41 C46 C45 179.8(8) . .
C40 C41 C46 C45 2.3(14) . .
C39 C40 C47 C48 -178.5(10) . .
C41 C40 C47 C48 0.5(15) . .
C40 C47 C48 C45 0.6(17) . .
C44 C45 C48 C47 177.9(11) . .
C46 C45 C48 C47 -0.3(16) . .
C53 N9 C49 C50 -0.1(14) . .
Ni2 N9 C49 C50 179.0(7) . .
N9 C49 C50 C51 0.1(15) . .
C49 C50 C51 C52 0.0(15) . .
C50 C51 C52 C53 -0.2(15) . .
C50 C51 C52 C59 179.9(10) . .
C49 N9 C53 C52 0.0(13) . .
Ni2 N9 C53 C52 -179.3(7) . .
C49 N9 C53 C58 -179.9(8) . .
Ni2 N9 C53 C58 0.9(10) . .
C51 C52 C53 N9 0.2(14) . .
C59 C52 C53 N9 -179.9(9) . .
C51 C52 C53 C58 -179.9(9) . .
C59 C52 C53 C58 0.0(14) . .
C58 N10 C54 C55 -0.8(15) . .
Ni2 N10 C54 C55 179.8(8) . .
N10 C54 C55 C56 -0.2(18) . .
C54 C55 C56 C57 0.5(18) . .
C55 C56 C57 C60 178.4(11) . .
C55 C56 C57 C58 0.1(16) . .
C54 N10 C58 C57 1.6(14) . .
Ni2 N10 C58 C57 -178.9(7) . .
C54 N10 C58 C53 -178.5(9) . .
Ni2 N10 C58 C53 1.0(10) . .
C60 C57 C58 N10 -179.6(9) . .
C56 C57 C58 N10 -1.2(14) . .
C60 C57 C58 C53 0.5(14) . .
C56 C57 C58 C53 178.9(9) . .
N9 C53 C58 N10 -1.3(12) . .
C52 C53 C58 N10 178.8(8) . .
N9 C53 C58 C57 178.7(8) . .
C52 C53 C58 C57 -1.2(13) . .
C53 C52 C59 C60 2.2(16) . .
C51 C52 C59 C60 -177.9(11) . .
C52 C59 C60 C57 -3.0(18) . .
C56 C57 C60 C59 -176.5(11) . .
C58 C57 C60 C59 1.7(17) . .
C65 N11 C61 C62 -0.2(15) . .
Ni2 N11 C61 C62 -179.5(7) . .
N11 C61 C62 C63 0.9(17) . .
C61 C62 C63 C64 -1.4(19) . .
C62 C63 C64 C65 1.3(18) . .
C62 C63 C64 C71 -177.7(11) . .
C61 N11 C65 C64 0.1(15) . .
Ni2 N11 C65 C64 179.5(8) . .
C61 N11 C65 C70 -178.3(9) . .
Ni2 N11 C65 C70 1.1(11) . .
C63 C64 C65 N11 -0.6(16) . .
C71 C64 C65 N11 178.4(10) . .
C63 C64 C65 C70 177.8(10) . .
C71 C64 C65 C70 -3.2(16) . .
C70 N12 C66 C67 4.0(15) . .
Ni2 N12 C66 C67 -170.6(8) . .
N12 C66 C67 C68 -6.4(19) . .
C66 C67 C68 C69 6(2) . .
C67 C68 C69 C70 -3(2) . .
C67 C68 C69 C72 -177.2(13) . .
C66 N12 C70 C69 -1.1(16) . .
Ni2 N12 C70 C69 174.3(8) . .
C66 N12 C70 C65 179.5(9) . .
Ni2 N12 C70 C65 -5.1(12) . .
C68 C69 C70 N12 0.3(17) . .
C72 C69 C70 N12 175.2(11) . .
C68 C69 C70 C65 179.7(11) . .
C72 C69 C70 C65 -5.5(16) . .
N11 C65 C70 N12 2.7(14) . .
C64 C65 C70 N12 -175.8(9) . .
N11 C65 C70 C69 -176.8(9) . .
C64 C65 C70 C69 4.7(15) . .
C63 C64 C71 C72 -178.6(14) . .
C65 C64 C71 C72 2.5(19) . .
C64 C71 C72 C69 -3(2) . .
C68 C69 C72 C71 179.5(15) . .
C70 C69 C72 C71 5(2) . .

loop_
_platon_squeeze_void_nr
_platon_squeeze_void_average_x
_platon_squeeze_void_average_y
_platon_squeeze_void_average_z
_platon_squeeze_void_volume
_platon_squeeze_void_count_electrons
1 0.000 1.049 0.250 1044.8 66.1
2 0.000 -0.049 0.750 1044.9 68.0
3 0.143 0.866 0.066 19.5 3.6
4 0.143 0.134 0.566 19.5 3.2
5 0.184 0.031 0.037 8.1 -0.1
6 0.183 0.205 0.421 12.2 6.4
7 0.184 0.969 0.537 8.1 -0.4
8 0.183 0.795 0.921 12.2 6.4
9 0.500 0.549 0.250 1044.8 66.1
10 0.500 0.451 0.750 1044.9 68.0
11 0.317 0.705 0.078 12.1 5.9
12 0.316 0.531 0.463 8.1 0.0
13 0.317 0.295 0.578 12.1 5.7
14 0.316 0.469 0.963 8.1 -0.5
15 0.356 0.366 0.434 19.5 3.2
16 0.356 0.634 0.934 19.5 3.3
17 0.643 0.366 0.066 19.5 3.6
18 0.643 0.634 0.566 19.5 3.2
19 0.684 0.531 0.037 8.1 -0.1
20 0.683 0.705 0.421 12.2 6.4
21 0.684 0.469 0.537 8.1 -0.4
22 0.683 0.295 0.921 12.2 6.4
23 0.817 0.205 0.078 12.1 5.9
24 0.816 0.031 0.463 8.1 0.0
25 0.817 0.795 0.578 12.1 5.7
26 0.816 0.969 0.963 8.1 -0.5
27 0.856 0.866 0.434 19.5 3.2
28 0.856 0.134 0.934 19.5 3.3
